data_4060225
loop_
_publ_author_name
'Young-Joo Lee'
'Jong-Dae Lee'
'Sung-Joon Kim'
'Samrok Keum'
'Jaejung Ko'
'Il-Hwan Suh'
'Minserk Cheong'
'Sang Ook Kang'

_publ_section_title
;
 Synthesis, Structure, and DFT Calculation of
 (Phosphino-o-carboranyl)silyl Group 10 Metal Complexes: Formation of
 Stable trans-Bis(P,Si-chelate)metal Complexes
;
_journal_name_full Organometallics
_journal_page_first 203
_journal_page_last 214
_journal_paper_doi 10.1021/om034112l
_journal_volume 23
_journal_year 2004
_chemical_formula_sum 'C34 H42 B10 P2 Pt Si'
_chemical_formula_weight 843.90
_space_group_IT_number 14
_symmetry_cell_setting monoclinic
_symmetry_space_group_name_Hall '-P 2ybc'
_symmetry_space_group_name_H-M 'P 1 21/c 1'
_atom_sites_solution_hydrogens geom
_atom_sites_solution_primary direct
_atom_sites_solution_secondary difmap
_audit_creation_method SHELXL-97
_cell_angle_alpha 90.00
_cell_angle_beta 103.262(4)
_cell_angle_gamma 90.00
_cell_formula_units_Z 4
_cell_length_a 13.0608(6)
_cell_length_b 18.2963(11)
_cell_length_c 16.3890(7)
_cell_measurement_reflns_used 25
_cell_measurement_temperature 293(2)
_cell_measurement_theta_max 13.59
_cell_measurement_theta_min 11.25
_cell_volume 3811.9(3)
_computing_cell_refinement 'CAD-4 software (Enraf-Nonius, 1988)'
_computing_data_collection 'CAD-4 software (Enraf-Nonius, 1988)'
_computing_data_reduction 'Xtal3.2 (Hall & Stewart, 1992)'
_computing_molecular_graphics 'ORTEP3 (Jonson & Burrett, 1998)'
_computing_publication_material SHELXL-97(Sheldrick,1997)
_computing_structure_refinement 'SHELXL-97 (Sheldrick, 1997)'
_computing_structure_solution 'SHELXS-97 (Sheldrick, 1990)'
_diffrn_ambient_temperature 293(2)
_diffrn_measured_fraction_theta_full 0.968
_diffrn_measured_fraction_theta_max 0.968
_diffrn_measurement_device_type 'Enraf-Nonius CAD-4'
_diffrn_measurement_method \w/2\q
_diffrn_radiation_monochromator graphite
_diffrn_radiation_source 'fine-focus sealed tube'
_diffrn_radiation_type MoK\a
_diffrn_radiation_wavelength 0.71070
_diffrn_reflns_av_R_equivalents 0.0491
_diffrn_reflns_av_sigmaI/netI 0.0922
_diffrn_reflns_limit_h_max 16
_diffrn_reflns_limit_h_min -16
_diffrn_reflns_limit_k_max 22
_diffrn_reflns_limit_k_min 0
_diffrn_reflns_limit_l_max 20
_diffrn_reflns_limit_l_min 0
_diffrn_reflns_number 7793
_diffrn_reflns_theta_full 25.97
_diffrn_reflns_theta_max 25.97
_diffrn_reflns_theta_min 1.60
_diffrn_standards_decay_% 3.94
_diffrn_standards_interval_count 3600
_diffrn_standards_number 3
_exptl_absorpt_coefficient_mu 3.821
_exptl_absorpt_correction_T_max 0.98
_exptl_absorpt_correction_T_min 0.74
_exptl_absorpt_correction_type '\y scans'
_exptl_crystal_colour Yellow
_exptl_crystal_density_diffrn 1.470
_exptl_crystal_density_method 'not measured'
_exptl_crystal_description Block
_exptl_crystal_F_000 1672
_exptl_crystal_size_max 0.3
_exptl_crystal_size_mid 0.3
_exptl_crystal_size_min 0.3
_refine_diff_density_max 1.410
_refine_diff_density_min -0.862
_refine_diff_density_rms 0.104
_refine_ls_extinction_method none
_refine_ls_goodness_of_fit_ref 0.710
_refine_ls_hydrogen_treatment mixed
_refine_ls_matrix_type full
_refine_ls_number_parameters 471
_refine_ls_number_reflns 7481
_refine_ls_number_restraints 0
_refine_ls_restrained_S_all 0.710
_refine_ls_R_factor_all 0.0913
_refine_ls_R_factor_gt 0.0389
_refine_ls_shift/su_max 0.233
_refine_ls_shift/su_mean 0.003
_refine_ls_structure_factor_coef Fsqd
_refine_ls_weighting_details 'w=1/[\s^2^(Fo^2^)+(0.1000P)^2^+0.0000P] where P=(Fo^2^+2Fc^2^)/3'
_refine_ls_weighting_scheme calc
_refine_ls_wR_factor_gt 0.0965
_refine_ls_wR_factor_ref 0.1143
_reflns_number_gt 4919
_reflns_number_total 7481
_reflns_threshold_expression >2sigma(I)
_cod_depositor_comments
;
The following automatic conversions were performed:
'_symmetry_cell_setting' value 'Monoclinic' changed to 'monoclinic'
according to '/home/saulius/struct/CIF-dictionaries/cif_core.dic'
dictionary named 'cif_core.dic' version 2.4.1 from 2010-06-29.

Automatic conversion script
Id: cif_fix_enum 1527 2010-12-29 10:47:43Z saulius 

The following automatic conversions were performed:

'_refine_ls_weighting_scheme' value 'calc
w=1/[\s^2^(Fo^2^)+(0.1000P)^2^+0.0000P] where P=(Fo^2^+2Fc^2^)/3' was
changed to 'calc'. New tag '_refine_ls_weighting_details' was
created. The value of the new tag was set to
'w=1/[\s^2^(Fo^2^)+(0.1000P)^2^+0.0000P] where P=(Fo^2^+2Fc^2^)/3'.

Automatic conversion script
Id: cif_fix_values 3143 2015-03-26 13:38:13Z robertas 
;
_cod_original_sg_symbol_H-M P21/c
_cod_database_code 4060225

loop_
_symmetry_equiv_pos_as_xyz
'x, y, z'
'-x, y+1/2, -z+1/2'
'-x, -y, -z'
'x, -y-1/2, z-1/2'

loop_
_atom_site_label
_atom_site_type_symbol
_atom_site_fract_x
_atom_site_fract_y
_atom_site_fract_z
_atom_site_U_iso_or_equiv
_atom_site_adp_type
_atom_site_occupancy
_atom_site_calc_flag
_atom_site_refinement_flags
Pt1 Pt 0.316292(18) 0.231647(13) 0.673304(16) 0.03862(10) Uani 1 d .
P1 P 0.37762(11) 0.12059(8) 0.72418(10) 0.0319(3) Uani 1 d .
P2 P 0.13996(12) 0.21155(9) 0.60366(10) 0.0332(4) Uani 1 d .
Si1 Si 0.47914(17) 0.28362(11) 0.7252(2) 0.0888(11) Uani 1 d .
C2 C 0.5802(5) 0.2048(4) 0.7562(5) 0.0515(19) Uani 1 d .
C1 C 0.5276(4) 0.1196(3) 0.7526(4) 0.0356(14) Uani 1 d .
C3 C 0.3474(4) 0.0969(3) 0.8231(4) 0.0349(14) Uani 1 d .
C4 C 0.3131(5) 0.1527(4) 0.8689(4) 0.0453(16) Uani 1 d .
H4 H 0.3027 0.1996 0.8467 0.054 Uiso 1 calc R
C5 C 0.2946(6) 0.1379(4) 0.9482(5) 0.058(2) Uani 1 d .
H5 H 0.2726 0.1750 0.9790 0.070 Uiso 1 calc R
C6 C 0.3090(6) 0.0690(5) 0.9801(5) 0.068(2) Uani 1 d .
H6 H 0.2953 0.0591 1.0322 0.081 Uiso 1 calc R
C7 C 0.3437(6) 0.0136(4) 0.9360(5) 0.0544(19) Uani 1 d .
H7 H 0.3541 -0.0332 0.9585 0.065 Uiso 1 calc R
C8 C 0.3624(5) 0.0281(3) 0.8590(4) 0.0426(16) Uani 1 d .
H8 H 0.3860 -0.0095 0.8297 0.051 Uiso 1 calc R
C9 C 0.3392(5) 0.0410(3) 0.6563(4) 0.0366(14) Uani 1 d .
C10 C 0.2594(5) -0.0051(4) 0.6683(5) 0.0484(17) Uani 1 d .
H10 H 0.2305 0.0013 0.7146 0.058 Uiso 1 calc R
C11 C 0.2228(6) -0.0605(4) 0.6115(6) 0.062(2) Uani 1 d .
H11 H 0.1704 -0.0917 0.6207 0.074 Uiso 1 calc R
C12 C 0.2627(7) -0.0699(4) 0.5423(5) 0.068(2) Uani 1 d .
H12 H 0.2377 -0.1074 0.5048 0.082 Uiso 1 calc R
C13 C 0.3395(6) -0.0242(4) 0.5281(5) 0.063(2) Uani 1 d .
H13 H 0.3668 -0.0303 0.4809 0.076 Uiso 1 calc R
C14 C 0.3767(5) 0.0316(4) 0.5848(4) 0.0496(17) Uani 1 d .
H14 H 0.4278 0.0633 0.5744 0.059 Uiso 1 calc R
C23 C 0.0713(4) 0.1358(3) 0.6408(4) 0.0346(14) Uani 1 d .
C24 C 0.0799(5) 0.1313(4) 0.7272(4) 0.0438(16) Uani 1 d .
H16 H 0.1168 0.1669 0.7627 0.053 Uiso 1 calc R
C25 C 0.0339(5) 0.0746(4) 0.7593(4) 0.0505(18) Uani 1 d .
H17 H 0.0384 0.0724 0.8167 0.061 Uiso 1 calc R
C26 C -0.0187(6) 0.0208(4) 0.7084(5) 0.057(2) Uani 1 d .
H18 H -0.0478 -0.0184 0.7313 0.068 Uiso 1 calc R
C27 C -0.0282(5) 0.0250(4) 0.6236(5) 0.0518(18) Uani 1 d .
H19 H -0.0661 -0.0106 0.5889 0.062 Uiso 1 calc R
C28 C 0.0178(5) 0.0814(4) 0.5888(4) 0.0483(17) Uani 1 d .
H20 H 0.0130 0.0830 0.5313 0.058 Uiso 1 calc R
C17 C 0.1267(5) 0.1949(4) 0.4921(4) 0.0392(14) Uani 1 d .
C22 C 0.2110(6) 0.1632(4) 0.4666(5) 0.060(2) Uani 1 d .
H22 H 0.2717 0.1511 0.5063 0.072 Uiso 1 calc R
C21 C 0.2056(8) 0.1495(5) 0.3836(5) 0.072(2) Uani 1 d .
H23 H 0.2621 0.1286 0.3665 0.086 Uiso 1 calc R
C20 C 0.1133(9) 0.1676(5) 0.3251(5) 0.074(3) Uani 1 d .
H24 H 0.1083 0.1579 0.2686 0.089 Uiso 1 calc R
C19 C 0.0317(8) 0.1987(5) 0.3489(5) 0.079(3) Uani 1 d .
H25 H -0.0286 0.2111 0.3088 0.095 Uiso 1 calc R
C18 C 0.0372(7) 0.2124(5) 0.4323(5) 0.063(2) Uani 1 d .
H26 H -0.0198 0.2335 0.4485 0.076 Uiso 1 calc R
C29 C 0.0497(5) 0.2887(3) 0.6026(4) 0.0386(15) Uani 1 d .
C34 C -0.0518(5) 0.2796(4) 0.6159(4) 0.0471(17) Uani 1 d .
H28 H -0.0759 0.2335 0.6264 0.056 Uiso 1 calc R
C33 C -0.1154(6) 0.3402(5) 0.6132(5) 0.062(2) Uani 1 d .
H29 H -0.1828 0.3344 0.6220 0.075 Uiso 1 calc R
C32 C -0.0823(6) 0.4080(4) 0.5978(5) 0.062(2) Uani 1 d .
H30 H -0.1265 0.4481 0.5963 0.075 Uiso 1 calc R
C31 C 0.0164(6) 0.4170(4) 0.5847(5) 0.056(2) Uani 1 d .
H31 H 0.0391 0.4633 0.5734 0.067 Uiso 1 calc R
C30 C 0.0821(5) 0.3583(4) 0.5880(4) 0.0482(17) Uani 1 d .
H32 H 0.1498 0.3654 0.5803 0.058 Uiso 1 calc R
C15 C 0.5356(7) 0.3380(7) 0.6490(12) 0.199(10) Uani 1 d .
H33A H 0.4970 0.3828 0.6360 0.299 Uiso 1 calc R
H33B H 0.5307 0.3102 0.5985 0.299 Uiso 1 calc R
H33C H 0.6081 0.3489 0.6733 0.299 Uiso 1 calc R
C16 C 0.4901(8) 0.3379(7) 0.8229(10) 0.182(9) Uani 1 d .
H34A H 0.5629 0.3474 0.8476 0.273 Uiso 1 calc R
H34B H 0.4597 0.3109 0.8616 0.273 Uiso 1 calc R
H34C H 0.4534 0.3833 0.8097 0.273 Uiso 1 calc R
B6 B 0.5904(6) 0.1473(5) 0.6768(5) 0.051(2) Uani 1 d .
H3 H 0.5491 0.1573 0.6113 0.061 Uiso 1 calc R
B11 B 0.6979(7) 0.2005(6) 0.7278(7) 0.066(3) Uani 1 d .
H4A H 0.7291 0.2449 0.6952 0.080 Uiso 1 calc R
B7 B 0.6926(6) 0.2082(6) 0.8324(6) 0.063(3) Uani 1 d .
H5A H 0.7194 0.2581 0.8685 0.076 Uiso 1 calc R
B3 B 0.5826(6) 0.1574(6) 0.8487(5) 0.058(2) Uani 1 d .
H6A H 0.5372 0.1731 0.8948 0.069 Uiso 1 calc R
B5 B 0.6076(6) 0.0584(5) 0.7192(5) 0.0465(19) Uani 1 d .
H7A H 0.5792 0.0097 0.6814 0.056 Uiso 1 calc R
B10 B 0.7179(7) 0.1089(6) 0.7046(7) 0.068(3) Uani 1 d .
H8A H 0.7615 0.0930 0.6574 0.082 Uiso 1 calc R
B12 B 0.7814(6) 0.1466(6) 0.8039(6) 0.067(3) Uani 1 d .
H9 H 0.8671 0.1548 0.8219 0.080 Uiso 1 calc R
B8 B 0.7096(7) 0.1216(6) 0.8769(6) 0.067(3) Uani 1 d .
H10A H 0.7487 0.1142 0.9433 0.081 Uiso 1 calc R
B4 B 0.6026(6) 0.0648(5) 0.8266(5) 0.051(2) Uani 1 d .
H11A H 0.5713 0.0201 0.8586 0.061 Uiso 1 calc R
B9 B 0.7265(6) 0.0588(5) 0.7992(6) 0.062(3) Uani 1 d .
H12A H 0.7764 0.0100 0.8141 0.075 Uiso 1 calc R
H35 H 0.3038 0.3153 0.6581 0.09(3) Uiso 1 d R

loop_
_atom_site_aniso_label
_atom_site_aniso_U_11
_atom_site_aniso_U_22
_atom_site_aniso_U_33
_atom_site_aniso_U_23
_atom_site_aniso_U_13
_atom_site_aniso_U_12
Pt1 0.03093(13) 0.02763(13) 0.05267(17) 0.00408(13) 0.00002(10) -0.00144(11)
P1 0.0289(7) 0.0272(8) 0.0372(9) -0.0007(7) 0.0024(6) -0.0004(6)
P2 0.0306(8) 0.0316(8) 0.0350(9) 0.0032(6) 0.0028(6) -0.0005(6)
Si1 0.0379(11) 0.0297(11) 0.179(3) -0.0008(14) -0.0160(15) -0.0065(8)
C2 0.030(3) 0.037(4) 0.079(5) -0.006(4) -0.004(3) -0.007(3)
C1 0.031(3) 0.032(3) 0.041(4) 0.003(3) 0.005(3) 0.001(3)
C3 0.027(3) 0.036(3) 0.038(3) 0.002(3) -0.001(2) -0.003(2)
C4 0.046(4) 0.045(4) 0.044(4) -0.008(3) 0.008(3) 0.005(3)
C5 0.071(5) 0.059(5) 0.050(4) -0.009(4) 0.024(4) 0.020(4)
C6 0.081(6) 0.081(6) 0.047(5) 0.018(4) 0.025(4) 0.011(5)
C7 0.054(4) 0.044(4) 0.067(5) 0.013(4) 0.018(4) 0.007(3)
C8 0.045(4) 0.032(3) 0.054(4) 0.004(3) 0.019(3) 0.005(3)
C9 0.038(3) 0.023(3) 0.045(4) -0.009(3) 0.001(3) 0.000(2)
C10 0.042(4) 0.037(4) 0.062(5) -0.013(3) 0.002(3) 0.004(3)
C11 0.050(4) 0.041(4) 0.084(6) -0.015(4) -0.005(4) -0.007(3)
C12 0.070(5) 0.053(5) 0.073(6) -0.030(4) -0.004(4) 0.009(4)
C13 0.075(5) 0.056(5) 0.053(5) -0.015(4) 0.003(4) 0.010(4)
C14 0.047(4) 0.047(4) 0.050(4) -0.005(3) -0.001(3) 0.002(3)
C23 0.028(3) 0.035(3) 0.042(4) 0.006(3) 0.011(3) 0.000(2)
C24 0.044(4) 0.045(4) 0.041(4) 0.002(3) 0.006(3) 0.004(3)
C25 0.048(4) 0.062(5) 0.042(4) 0.016(4) 0.013(3) 0.003(4)
C26 0.050(4) 0.043(4) 0.081(6) 0.016(4) 0.023(4) -0.004(3)
C27 0.048(4) 0.045(4) 0.059(5) -0.006(4) 0.006(3) -0.009(3)
C28 0.052(4) 0.048(4) 0.040(4) -0.005(3) -0.001(3) -0.008(3)
C17 0.053(4) 0.035(3) 0.030(3) 0.004(3) 0.010(3) -0.008(3)
C22 0.070(5) 0.064(5) 0.049(4) -0.001(4) 0.018(4) 0.003(4)
C21 0.097(7) 0.063(6) 0.062(6) -0.010(4) 0.034(5) -0.008(5)
C20 0.138(9) 0.053(5) 0.033(4) 0.002(4) 0.022(5) -0.014(6)
C19 0.119(8) 0.072(6) 0.036(4) -0.004(4) -0.002(5) -0.002(6)
C18 0.071(5) 0.067(6) 0.043(4) -0.002(4) -0.005(4) 0.002(4)
C29 0.036(3) 0.040(4) 0.034(3) -0.004(3) -0.003(3) 0.007(3)
C34 0.038(3) 0.044(4) 0.056(4) 0.008(3) 0.004(3) 0.001(3)
C33 0.044(4) 0.069(5) 0.071(5) 0.003(4) 0.007(4) 0.015(4)
C32 0.052(5) 0.049(5) 0.073(5) -0.001(4) -0.011(4) 0.023(4)
C31 0.054(4) 0.040(4) 0.065(5) 0.012(4) -0.004(4) 0.006(3)
C30 0.047(4) 0.046(4) 0.053(4) 0.011(3) 0.012(3) 0.009(3)
C15 0.051(6) 0.108(9) 0.41(3) 0.163(14) -0.009(10) -0.015(6)
C16 0.076(7) 0.102(9) 0.32(2) -0.143(12) -0.049(10) 0.024(7)
B6 0.039(4) 0.069(6) 0.046(5) 0.017(4) 0.010(4) -0.004(4)
B11 0.040(5) 0.071(6) 0.084(7) 0.013(6) 0.006(4) -0.019(4)
B7 0.036(4) 0.068(6) 0.078(7) -0.009(5) -0.004(4) -0.006(4)
B3 0.038(4) 0.083(7) 0.048(5) -0.027(5) 0.001(4) -0.005(4)
B5 0.039(4) 0.047(5) 0.054(5) -0.004(4) 0.013(4) 0.013(3)
B10 0.041(5) 0.088(8) 0.080(7) -0.014(6) 0.023(5) -0.006(5)
B12 0.030(4) 0.085(7) 0.080(7) 0.001(6) 0.005(4) 0.011(4)
B8 0.037(4) 0.103(8) 0.055(6) 0.003(5) -0.002(4) 0.003(5)
B4 0.039(4) 0.053(5) 0.052(5) 0.019(4) -0.007(3) 0.008(4)
B9 0.037(4) 0.061(6) 0.084(7) 0.008(5) 0.004(4) 0.008(4)

loop_
_atom_type_symbol
_atom_type_description
_atom_type_scat_dispersion_real
_atom_type_scat_dispersion_imag
_atom_type_scat_source
C C 0.0033 0.0016 'International Tables Vol C Tables 4.2.6.8 and 6.1.1.4'
B B 0.0013 0.0007 'International Tables Vol C Tables 4.2.6.8 and 6.1.1.4'
P P 0.1023 0.0942 'International Tables Vol C Tables 4.2.6.8 and 6.1.1.4'
Si Si 0.0817 0.0704 'International Tables Vol C Tables 4.2.6.8 and 6.1.1.4'
H H 0.0000 0.0000 'International Tables Vol C Tables 4.2.6.8 and 6.1.1.4'
Pt Pt -1.7033 8.3905 'International Tables Vol C Tables 4.2.6.8 and 6.1.1.4'

loop_
_geom_angle_atom_site_label_1
_geom_angle_atom_site_label_2
_geom_angle_atom_site_label_3
_geom_angle
P1 Pt1 Si1 90.91(7)
P1 Pt1 P2 105.18(5)
Si1 Pt1 P2 163.81(7)
C3 P1 C9 105.6(3)
C3 P1 C1 101.7(3)
C9 P1 C1 105.3(3)
C3 P1 Pt1 114.4(2)
C9 P1 Pt1 117.6(2)
C1 P1 Pt1 110.73(19)
C17 P2 C23 105.4(3)
C17 P2 C29 101.9(3)
C23 P2 C29 102.9(3)
C17 P2 Pt1 111.7(2)
C23 P2 Pt1 117.2(2)
C29 P2 Pt1 116.0(2)
C16 Si1 C15 109.0(8)
C16 Si1 C2 104.9(5)
C15 Si1 C2 102.8(5)
C16 Si1 Pt1 114.8(4)
C15 Si1 Pt1 116.3(4)
C2 Si1 Pt1 107.7(2)
B7 C2 C1 109.5(6)
B7 C2 B6 112.3(6)
C1 C2 B6 60.5(4)
B7 C2 B11 61.4(5)
C1 C2 B11 109.2(6)
B6 C2 B11 61.9(5)
B7 C2 B3 62.4(5)
C1 C2 B3 59.9(4)
B6 C2 B3 111.6(6)
B11 C2 B3 112.1(6)
B7 C2 Si1 126.0(5)
C1 C2 Si1 115.3(4)
B6 C2 Si1 115.2(5)
B11 C2 Si1 124.3(6)
B3 C2 Si1 118.3(5)
C2 C1 B4 110.8(5)
C2 C1 B5 110.0(5)
B4 C1 B5 63.0(5)
C2 C1 B6 59.8(5)
B4 C1 B6 113.5(5)
B5 C1 B6 62.1(5)
C2 C1 B3 61.2(5)
B4 C1 B3 62.2(5)
B5 C1 B3 113.6(5)
B6 C1 B3 112.1(5)
C2 C1 P1 112.6(4)
B4 C1 P1 124.8(4)
B5 C1 P1 126.7(4)
B6 C1 P1 117.0(4)
B3 C1 P1 114.2(4)
C8 C3 C4 117.9(6)
C8 C3 P1 124.0(5)
C4 C3 P1 117.9(5)
C3 C4 C5 120.0(7)
C6 C5 C4 119.8(7)
C5 C6 C7 120.8(7)
C8 C7 C6 119.5(7)
C7 C8 C3 122.0(6)
C14 C9 C10 117.9(6)
C14 C9 P1 120.9(5)
C10 C9 P1 120.4(5)
C11 C10 C9 120.2(7)
C12 C11 C10 120.8(8)
C11 C12 C13 120.0(7)
C12 C13 C14 119.5(8)
C9 C14 C13 121.4(7)
C28 C23 C24 119.5(6)
C28 C23 P2 123.7(5)
C24 C23 P2 116.7(5)
C25 C24 C23 119.7(7)
C24 C25 C26 121.1(7)
C27 C26 C25 119.5(7)
C26 C27 C28 121.0(7)
C27 C28 C23 119.1(7)
C18 C17 C22 118.9(6)
C18 C17 P2 122.9(6)
C22 C17 P2 118.2(5)
C21 C22 C17 120.7(8)
C22 C21 C20 118.6(8)
C19 C20 C21 121.3(8)
C20 C19 C18 120.1(9)
C19 C18 C17 120.4(8)
C30 C29 C34 118.4(6)
C30 C29 P2 119.3(5)
C34 C29 P2 122.3(5)
C33 C34 C29 118.9(7)
C32 C33 C34 121.7(7)
C33 C32 C31 119.5(7)
C32 C31 C30 120.3(7)
C31 C30 C29 121.1(7)
C2 B6 C1 59.6(4)
C2 B6 B11 59.2(5)
C1 B6 B11 106.4(6)
C2 B6 B5 107.1(6)
C1 B6 B5 58.7(4)
B11 B6 B5 107.9(6)
C2 B6 B10 106.4(6)
C1 B6 B10 105.9(6)
B11 B6 B10 59.6(5)
B5 B6 B10 60.3(5)
C2 B11 B7 59.0(5)
C2 B11 B10 107.0(6)
B7 B11 B10 109.5(8)
C2 B11 B6 58.9(4)
B7 B11 B6 107.8(6)
B10 B11 B6 60.6(5)
C2 B11 B12 106.5(7)
B7 B11 B12 60.3(6)
B10 B11 B12 61.2(6)
B6 B11 B12 109.0(7)
C2 B7 B8 106.4(6)
C2 B7 B11 59.6(5)
B8 B7 B11 108.0(8)
C2 B7 B12 107.1(7)
B8 B7 B12 59.8(6)
B11 B7 B12 60.4(6)
C2 B7 B3 60.0(5)
B8 B7 B3 59.4(5)
B11 B7 B3 108.7(6)
B12 B7 B3 108.0(7)
C1 B3 C2 58.8(4)
C1 B3 B8 105.3(6)
C2 B3 B8 104.1(6)
C1 B3 B4 58.4(4)
C2 B3 B4 105.9(6)
B8 B3 B4 61.1(5)
C1 B3 B7 104.7(6)
C2 B3 B7 57.6(5)
B8 B3 B7 59.0(5)
B4 B3 B7 107.9(6)
C1 B5 B6 59.2(4)
C1 B5 B10 106.1(6)
B6 B5 B10 60.0(5)
C1 B5 B4 58.4(4)
B6 B5 B4 107.4(6)
B10 B5 B4 108.3(6)
C1 B5 B9 104.8(6)
B6 B5 B9 107.2(6)
B10 B5 B9 60.0(5)
B4 B5 B9 59.9(5)
B11 B10 B6 59.8(5)
B11 B10 B5 107.7(6)
B6 B10 B5 59.7(5)
B11 B10 B9 106.7(7)
B6 B10 B9 107.3(6)
B5 B10 B9 60.4(5)
B11 B10 B12 59.6(6)
B6 B10 B12 107.1(7)
B5 B10 B12 107.5(7)
B9 B10 B12 58.9(6)
B8 B12 B9 60.7(6)
B8 B12 B7 59.5(6)
B9 B12 B7 108.1(7)
B8 B12 B11 106.9(6)
B9 B12 B11 107.6(6)
B7 B12 B11 59.3(6)
B8 B12 B10 108.3(7)
B9 B12 B10 60.4(6)
B7 B12 B10 107.1(6)
B11 B12 B10 59.2(6)
B7 B8 B12 60.6(6)
B7 B8 B3 61.6(5)
B12 B8 B3 110.4(7)
B7 B8 B9 108.4(7)
B12 B8 B9 59.9(6)
B3 B8 B9 108.8(6)
B7 B8 B4 109.1(6)
B12 B8 B4 108.9(7)
B3 B8 B4 60.0(5)
B9 B8 B4 60.1(5)
C1 B4 B3 59.4(4)
C1 B4 B5 58.7(4)
B3 B4 B5 107.9(6)
C1 B4 B9 105.4(6)
B3 B4 B9 107.3(6)
B5 B4 B9 60.3(5)
C1 B4 B8 104.3(6)
B3 B4 B8 58.9(5)
B5 B4 B8 107.0(6)
B9 B4 B8 59.4(5)
B12 B9 B8 59.3(6)
B12 B9 B4 108.6(6)
B8 B9 B4 60.4(5)
B12 B9 B10 60.7(6)
B8 B9 B10 107.4(7)
B4 B9 B10 108.0(6)
B12 B9 B5 108.3(6)
B8 B9 B5 107.4(6)
B4 B9 B5 59.8(4)
B10 B9 B5 59.6(5)

loop_
_geom_bond_atom_site_label_1
_geom_bond_atom_site_label_2
_geom_bond_distance
Pt1 P1 2.2713(15)
Pt1 Si1 2.307(2)
Pt1 P2 2.3528(15)
P1 C3 1.808(6)
P1 C9 1.832(6)
P1 C1 1.907(6)
P2 C17 1.823(6)
P2 C23 1.830(6)
P2 C29 1.837(6)
Si1 C16 1.861(13)
Si1 C15 1.875(13)
Si1 C2 1.942(7)
C2 B7 1.696(10)
C2 C1 1.699(9)
C2 B6 1.703(12)
C2 B11 1.708(11)
C2 B3 1.740(12)
C1 B4 1.700(9)
C1 B5 1.705(9)
C1 B6 1.715(10)
C1 B3 1.718(10)
C3 C8 1.385(8)
C3 C4 1.399(9)
C4 C5 1.403(10)
C5 C6 1.360(11)
C6 C7 1.380(11)
C7 C8 1.365(9)
C9 C14 1.379(9)
C9 C10 1.389(9)
C10 C11 1.384(9)
C11 C12 1.363(11)
C12 C13 1.366(11)
C13 C14 1.391(10)
C23 C28 1.389(9)
C23 C24 1.397(9)
C24 C25 1.363(9)
C25 C26 1.369(10)
C26 C27 1.369(10)
C27 C28 1.381(10)
C17 C18 1.380(10)
C17 C22 1.390(10)
C22 C21 1.369(10)
C21 C20 1.397(12)
C20 C19 1.342(13)
C19 C18 1.376(11)
C29 C30 1.379(9)
C29 C34 1.402(9)
C34 C33 1.380(10)
C33 C32 1.357(11)
C32 C31 1.365(10)
C31 C30 1.369(9)
B6 B11 1.755(12)
B6 B5 1.764(12)
B6 B10 1.769(12)
B11 B7 1.738(14)
B11 B10 1.750(15)
B11 B12 1.758(13)
B7 B8 1.736(15)
B7 B12 1.756(13)
B7 B3 1.782(12)
B3 B8 1.744(12)
B3 B4 1.765(13)
B5 B10 1.774(12)
B5 B4 1.779(12)
B5 B9 1.787(11)
B10 B9 1.781(14)
B10 B12 1.786(14)
B12 B8 1.742(14)
B12 B9 1.753(14)
B8 B9 1.766(14)
B8 B4 1.784(12)
B4 B9 1.779(12)

loop_
_geom_torsion_atom_site_label_1
_geom_torsion_atom_site_label_2
_geom_torsion_atom_site_label_3
_geom_torsion_atom_site_label_4
_geom_torsion
Si1 Pt1 P1 C3 98.5(2)
P2 Pt1 P1 C3 -83.4(2)
Si1 Pt1 P1 C9 -136.7(3)
P2 Pt1 P1 C9 41.4(2)
Si1 Pt1 P1 C1 -15.6(2)
P2 Pt1 P1 C1 162.5(2)
P1 Pt1 P2 C17 -94.2(2)
Si1 Pt1 P2 C17 79.0(4)
P1 Pt1 P2 C23 27.6(2)
Si1 Pt1 P2 C23 -159.2(4)
P1 Pt1 P2 C29 149.6(2)
Si1 Pt1 P2 C29 -37.2(5)
P1 Pt1 Si1 C16 -103.0(5)
P2 Pt1 Si1 C16 83.6(7)
P1 Pt1 Si1 C15 128.1(6)
P2 Pt1 Si1 C15 -45.4(7)
P1 Pt1 Si1 C2 13.4(3)
P2 Pt1 Si1 C2 -160.1(3)
C16 Si1 C2 B7 -28.6(9)
C15 Si1 C2 B7 85.3(9)
Pt1 Si1 C2 B7 -151.3(6)
C16 Si1 C2 C1 114.3(7)
C15 Si1 C2 C1 -131.7(7)
Pt1 Si1 C2 C1 -8.4(6)
C16 Si1 C2 B6 -177.9(7)
C15 Si1 C2 B6 -64.0(7)
Pt1 Si1 C2 B6 59.4(5)
C16 Si1 C2 B11 -105.9(8)
C15 Si1 C2 B11 8.0(8)
Pt1 Si1 C2 B11 131.4(6)
C16 Si1 C2 B3 46.4(7)
C15 Si1 C2 B3 160.3(7)
Pt1 Si1 C2 B3 -76.3(5)
B7 C2 C1 B4 0.6(8)
B6 C2 C1 B4 105.8(6)
B11 C2 C1 B4 66.1(7)
B3 C2 C1 B4 -38.9(6)
Si1 C2 C1 B4 -148.3(5)
B7 C2 C1 B5 -67.2(7)
B6 C2 C1 B5 38.1(5)
B11 C2 C1 B5 -1.6(7)
B3 C2 C1 B5 -106.6(6)
Si1 C2 C1 B5 144.0(5)
B7 C2 C1 B6 -105.2(6)
B11 C2 C1 B6 -39.7(6)
B3 C2 C1 B6 -144.7(5)
Si1 C2 C1 B6 105.9(6)
B7 C2 C1 B3 39.5(6)
B6 C2 C1 B3 144.7(5)
B11 C2 C1 B3 105.0(6)
Si1 C2 C1 B3 -109.4(6)
B7 C2 C1 P1 145.6(5)
B6 C2 C1 P1 -109.1(5)
B11 C2 C1 P1 -148.8(5)
B3 C2 C1 P1 106.2(5)
Si1 C2 C1 P1 -3.2(7)
C3 P1 C1 C2 -108.1(5)
C9 P1 C1 C2 142.0(5)
Pt1 P1 C1 C2 13.8(5)
C3 P1 C1 B4 31.2(6)
C9 P1 C1 B4 -78.7(6)
Pt1 P1 C1 B4 153.1(5)
C3 P1 C1 B5 111.3(6)
C9 P1 C1 B5 1.4(6)
Pt1 P1 C1 B5 -126.8(5)
C3 P1 C1 B6 -174.6(5)
C9 P1 C1 B6 75.5(5)
Pt1 P1 C1 B6 -52.7(5)
C3 P1 C1 B3 -40.7(6)
C9 P1 C1 B3 -150.6(5)
Pt1 P1 C1 B3 81.2(5)
C9 P1 C3 C8 38.6(6)
C1 P1 C3 C8 -71.1(6)
Pt1 P1 C3 C8 169.5(5)
C9 P1 C3 C4 -145.7(5)
C1 P1 C3 C4 104.6(5)
Pt1 P1 C3 C4 -14.8(5)
C8 C3 C4 C5 -0.3(9)
P1 C3 C4 C5 -176.3(5)
C3 C4 C5 C6 -0.7(11)
C4 C5 C6 C7 1.3(13)
C5 C6 C7 C8 -0.8(12)
C6 C7 C8 C3 -0.3(11)
C4 C3 C8 C7 0.8(10)
P1 C3 C8 C7 176.5(5)
C3 P1 C9 C14 -162.2(5)
C1 P1 C9 C14 -55.1(6)
Pt1 P1 C9 C14 68.8(5)
C3 P1 C9 C10 27.9(6)
C1 P1 C9 C10 135.0(5)
Pt1 P1 C9 C10 -101.1(5)
C14 C9 C10 C11 2.8(10)
P1 C9 C10 C11 173.0(5)
C9 C10 C11 C12 -1.3(11)
C10 C11 C12 C13 -0.2(12)
C11 C12 C13 C14 0.2(12)
C10 C9 C14 C13 -2.9(10)
P1 C9 C14 C13 -173.0(5)
C12 C13 C14 C9 1.4(11)
C17 P2 C23 C28 -2.9(6)
C29 P2 C23 C28 103.5(6)
Pt1 P2 C23 C28 -127.9(5)
C17 P2 C23 C24 173.1(5)
C29 P2 C23 C24 -80.5(5)
Pt1 P2 C23 C24 48.1(5)
C28 C23 C24 C25 -1.3(9)
P2 C23 C24 C25 -177.5(5)
C23 C24 C25 C26 1.5(10)
C24 C25 C26 C27 -2.0(11)
C25 C26 C27 C28 2.3(11)
C26 C27 C28 C23 -2.2(11)
C24 C23 C28 C27 1.7(10)
P2 C23 C28 C27 177.6(5)
C23 P2 C17 C18 80.5(6)
C29 P2 C17 C18 -26.6(7)
Pt1 P2 C17 C18 -151.1(6)
C23 P2 C17 C22 -99.5(6)
C29 P2 C17 C22 153.4(6)
Pt1 P2 C17 C22 28.8(6)
C18 C17 C22 C21 0.1(12)
P2 C17 C22 C21 -179.9(6)
C17 C22 C21 C20 -0.4(12)
C22 C21 C20 C19 0.9(13)
C21 C20 C19 C18 -1.0(14)
C20 C19 C18 C17 0.6(14)
C22 C17 C18 C19 -0.2(12)
P2 C17 C18 C19 179.8(7)
C17 P2 C29 C30 -79.3(6)
C23 P2 C29 C30 171.6(5)
Pt1 P2 C29 C30 42.3(6)
C17 P2 C29 C34 100.5(6)
C23 P2 C29 C34 -8.6(6)
Pt1 P2 C29 C34 -138.0(5)
C30 C29 C34 C33 0.6(10)
P2 C29 C34 C33 -179.2(5)
C29 C34 C33 C32 0.1(12)
C34 C33 C32 C31 0.0(12)
C33 C32 C31 C30 -0.9(12)
C32 C31 C30 C29 1.6(11)
C34 C29 C30 C31 -1.4(10)
P2 C29 C30 C31 178.4(6)
B7 C2 B6 C1 100.5(6)
B11 C2 B6 C1 136.9(6)
B3 C2 B6 C1 32.5(5)
Si1 C2 B6 C1 -106.0(5)
B7 C2 B6 B11 -36.4(7)
C1 C2 B6 B11 -136.9(6)
B3 C2 B6 B11 -104.4(6)
Si1 C2 B6 B11 117.1(6)
B7 C2 B6 B5 64.6(7)
C1 C2 B6 B5 -35.9(5)
B11 C2 B6 B5 101.0(6)
B3 C2 B6 B5 -3.3(7)
Si1 C2 B6 B5 -141.9(5)
B7 C2 B6 B10 1.4(8)
C1 C2 B6 B10 -99.1(6)
B11 C2 B6 B10 37.8(6)
B3 C2 B6 B10 -66.6(7)
Si1 C2 B6 B10 154.9(5)
B4 C1 B6 C2 -101.3(6)
B5 C1 B6 C2 -139.0(5)
B3 C1 B6 C2 -33.2(5)
P1 C1 B6 C2 101.7(5)
C2 C1 B6 B11 37.7(6)
B4 C1 B6 B11 -63.5(8)
B5 C1 B6 B11 -101.3(7)
B3 C1 B6 B11 4.6(8)
P1 C1 B6 B11 139.4(5)
C2 C1 B6 B5 139.0(5)
B4 C1 B6 B5 37.8(6)
B3 C1 B6 B5 105.9(6)
P1 C1 B6 B5 -119.3(5)
C2 C1 B6 B10 100.0(6)
B4 C1 B6 B10 -1.3(8)
B5 C1 B6 B10 -39.1(6)
B3 C1 B6 B10 66.8(8)
P1 C1 B6 B10 -158.4(5)
C1 C2 B11 B7 -102.2(7)
B6 C2 B11 B7 -141.3(7)
B3 C2 B11 B7 -37.8(7)
Si1 C2 B11 B7 116.0(7)
B7 C2 B11 B10 102.9(8)
C1 C2 B11 B10 0.7(8)
B6 C2 B11 B10 -38.4(6)
B3 C2 B11 B10 65.1(8)
Si1 C2 B11 B10 -141.1(6)
B7 C2 B11 B6 141.3(7)
C1 C2 B11 B6 39.1(5)
B3 C2 B11 B6 103.5(6)
Si1 C2 B11 B6 -102.7(7)
B7 C2 B11 B12 38.7(7)
C1 C2 B11 B12 -63.5(8)
B6 C2 B11 B12 -102.6(8)
B3 C2 B11 B12 0.9(9)
Si1 C2 B11 B12 154.7(6)
C1 B6 B11 C2 -37.9(5)
B5 B6 B11 C2 -99.6(6)
B10 B6 B11 C2 -137.0(7)
C2 B6 B11 B7 34.3(6)
C1 B6 B11 B7 -3.7(9)
B5 B6 B11 B7 -65.3(8)
B10 B6 B11 B7 -102.8(8)
C2 B6 B11 B10 137.0(7)
C1 B6 B11 B10 99.1(7)
B5 B6 B11 B10 37.4(6)
C2 B6 B11 B12 98.2(7)
C1 B6 B11 B12 60.2(8)
B5 B6 B11 B12 -1.4(9)
B10 B6 B11 B12 -38.8(7)
C1 C2 B7 B8 0.2(8)
B6 C2 B7 B8 -65.0(8)
B11 C2 B7 B8 -101.6(8)
B3 C2 B7 B8 38.6(6)
Si1 C2 B7 B8 144.9(6)
C1 C2 B7 B11 101.9(7)
B6 C2 B7 B11 36.6(7)
B3 C2 B7 B11 140.2(7)
Si1 C2 B7 B11 -113.4(7)
C1 C2 B7 B12 63.0(8)
B6 C2 B7 B12 -2.3(9)
B11 C2 B7 B12 -38.9(7)
B3 C2 B7 B12 101.3(8)
Si1 C2 B7 B12 -152.3(6)
C1 C2 B7 B3 -38.4(6)
B6 C2 B7 B3 -103.6(6)
B11 C2 B7 B3 -140.2(7)
Si1 C2 B7 B3 106.4(7)
B10 B11 B7 C2 -98.6(6)
B6 B11 B7 C2 -34.2(6)
B12 B11 B7 C2 -136.4(7)
C2 B11 B7 B8 98.8(6)
B10 B11 B7 B8 0.2(8)
B6 B11 B7 B8 64.6(8)
B12 B11 B7 B8 -37.6(6)
C2 B11 B7 B12 136.4(7)
B10 B11 B7 B12 37.8(6)
B6 B11 B7 B12 102.2(8)
C2 B11 B7 B3 35.8(6)
B10 B11 B7 B3 -62.8(8)
B6 B11 B7 B3 1.6(10)
B12 B11 B7 B3 -100.6(8)
B4 C1 B3 C2 138.4(6)
B5 C1 B3 C2 100.7(6)
B6 C1 B3 C2 32.6(5)
P1 C1 B3 C2 -103.5(5)
C2 C1 B3 B8 -97.5(7)
B4 C1 B3 B8 40.9(6)
B5 C1 B3 B8 3.2(8)
B6 C1 B3 B8 -64.8(8)
P1 C1 B3 B8 159.0(5)
C2 C1 B3 B4 -138.4(6)
B5 C1 B3 B4 -37.7(6)
B6 C1 B3 B4 -105.7(6)
P1 C1 B3 B4 118.1(5)
C2 C1 B3 B7 -36.2(5)
B4 C1 B3 B7 102.2(7)
B5 C1 B3 B7 64.5(8)
B6 C1 B3 B7 -3.5(8)
P1 C1 B3 B7 -139.7(5)
B7 C2 B3 C1 -137.4(6)
B6 C2 B3 C1 -32.8(5)
B11 C2 B3 C1 -100.1(6)
Si1 C2 B3 C1 104.4(5)
B7 C2 B3 B8 -37.9(6)
C1 C2 B3 B8 99.6(6)
B6 C2 B3 B8 66.8(7)
B11 C2 B3 B8 -0.5(8)
Si1 C2 B3 B8 -156.0(5)
B7 C2 B3 B4 -101.4(6)
C1 C2 B3 B4 36.0(5)
B6 C2 B3 B4 3.3(7)
B11 C2 B3 B4 -64.1(7)
Si1 C2 B3 B4 140.4(5)
C1 C2 B3 B7 137.4(6)
B6 C2 B3 B7 104.7(6)
B11 C2 B3 B7 37.3(7)
Si1 C2 B3 B7 -118.2(6)
C2 B7 B3 C1 36.8(5)
B8 B7 B3 C1 -99.2(7)
B11 B7 B3 C1 1.1(9)
B12 B7 B3 C1 -62.9(8)
B8 B7 B3 C2 -136.0(7)
B11 B7 B3 C2 -35.7(6)
B12 B7 B3 C2 -99.7(7)
C2 B7 B3 B8 136.0(7)
B11 B7 B3 B8 100.3(8)
B12 B7 B3 B8 36.3(6)
C2 B7 B3 B4 97.8(6)
B8 B7 B3 B4 -38.2(6)
B11 B7 B3 B4 62.2(8)
B12 B7 B3 B4 -1.9(8)
C2 C1 B5 B6 -37.1(5)
B4 C1 B5 B6 -140.9(6)
B3 C1 B5 B6 -103.5(6)
P1 C1 B5 B6 104.3(6)
C2 C1 B5 B10 1.9(7)
B4 C1 B5 B10 -101.9(6)
B6 C1 B5 B10 39.0(6)
B3 C1 B5 B10 -64.6(8)
P1 C1 B5 B10 143.3(5)
C2 C1 B5 B4 103.8(6)
B6 C1 B5 B4 140.9(6)
B3 C1 B5 B4 37.3(6)
P1 C1 B5 B4 -114.8(6)
C2 C1 B5 B9 64.4(7)
B4 C1 B5 B9 -39.4(5)
B6 C1 B5 B9 101.5(6)
B3 C1 B5 B9 -2.1(8)
P1 C1 B5 B9 -154.2(5)
C2 B6 B5 C1 36.3(5)
B11 B6 B5 C1 98.6(6)
B10 B6 B5 C1 135.7(6)
C2 B6 B5 B10 -99.5(6)
C1 B6 B5 B10 -135.7(6)
B11 B6 B5 B10 -37.1(6)
C2 B6 B5 B4 2.0(7)
C1 B6 B5 B4 -34.2(5)
B11 B6 B5 B4 64.4(7)
B10 B6 B5 B4 101.5(6)
C2 B6 B5 B9 -61.0(7)
C1 B6 B5 B9 -97.3(6)
B11 B6 B5 B9 1.4(8)
B10 B6 B5 B9 38.5(6)
C2 B11 B10 B6 37.6(6)
B7 B11 B10 B6 100.0(6)
B12 B11 B10 B6 137.4(7)
C2 B11 B10 B5 0.5(9)
B7 B11 B10 B5 62.9(8)
B6 B11 B10 B5 -37.1(6)
B12 B11 B10 B5 100.3(7)
C2 B11 B10 B9 -63.0(8)
B7 B11 B10 B9 -0.6(8)
B6 B11 B10 B9 -100.6(6)
B12 B11 B10 B9 36.8(6)
C2 B11 B10 B12 -99.8(7)
B7 B11 B10 B12 -37.4(6)
B6 B11 B10 B12 -137.4(7)
C2 B6 B10 B11 -37.6(6)
C1 B6 B10 B11 -99.9(7)
B5 B6 B10 B11 -138.2(7)
C2 B6 B10 B5 100.6(6)
C1 B6 B10 B5 38.3(5)
B11 B6 B10 B5 138.2(7)
C2 B6 B10 B9 62.0(8)
C1 B6 B10 B9 -0.3(8)
B11 B6 B10 B9 99.6(8)
B5 B6 B10 B9 -38.6(6)
C2 B6 B10 B12 0.1(8)
C1 B6 B10 B12 -62.3(8)
B11 B6 B10 B12 37.7(7)
B5 B6 B10 B12 -100.6(7)
C1 B5 B10 B11 -1.5(9)
B6 B5 B10 B11 37.2(6)
B4 B5 B10 B11 -62.8(8)
B9 B5 B10 B11 -99.5(8)
C1 B5 B10 B6 -38.6(5)
B4 B5 B10 B6 -100.0(6)
B9 B5 B10 B6 -136.7(7)
C1 B5 B10 B9 98.1(6)
B6 B5 B10 B9 136.7(7)
B4 B5 B10 B9 36.7(6)
C1 B5 B10 B12 61.4(8)
B6 B5 B10 B12 100.0(7)
B4 B5 B10 B12 0.1(8)
B9 B5 B10 B12 -36.6(6)
C2 B7 B12 B8 -99.4(7)
B11 B7 B12 B8 -137.9(7)
B3 B7 B12 B8 -36.1(6)
C2 B7 B12 B9 -61.5(9)
B8 B7 B12 B9 37.8(6)
B11 B7 B12 B9 -100.1(7)
B3 B7 B12 B9 1.7(9)
C2 B7 B12 B11 38.5(6)
B8 B7 B12 B11 137.9(7)
B3 B7 B12 B11 101.8(7)
C2 B7 B12 B10 2.2(9)
B8 B7 B12 B10 101.5(8)
B11 B7 B12 B10 -36.3(6)
B3 B7 B12 B10 65.4(9)
C2 B11 B12 B8 -0.9(9)
B7 B11 B12 B8 37.2(7)
B10 B11 B12 B8 -101.6(8)
B6 B11 B12 B8 -63.0(9)
C2 B11 B12 B9 63.0(9)
B7 B11 B12 B9 101.1(7)
B10 B11 B12 B9 -37.7(7)
B6 B11 B12 B9 0.9(9)
C2 B11 B12 B7 -38.0(6)
B10 B11 B12 B7 -138.7(7)
B6 B11 B12 B7 -100.1(7)
C2 B11 B12 B10 100.7(7)
B7 B11 B12 B10 138.7(7)
B6 B11 B12 B10 38.6(6)
B11 B10 B12 B8 99.1(7)
B6 B10 B12 B8 61.4(9)
B5 B10 B12 B8 -1.5(9)
B9 B10 B12 B8 -38.8(6)
B11 B10 B12 B9 137.9(7)
B6 B10 B12 B9 100.2(7)
B5 B10 B12 B9 37.3(6)
B11 B10 B12 B7 36.4(6)
B6 B10 B12 B7 -1.4(9)
B5 B10 B12 B7 -64.3(9)
B9 B10 B12 B7 -101.5(7)
B6 B10 B12 B11 -37.8(6)
B5 B10 B12 B11 -100.6(7)
B9 B10 B12 B11 -137.9(7)
C2 B7 B8 B12 100.6(7)
B11 B7 B8 B12 37.9(6)
B3 B7 B8 B12 139.4(7)
C2 B7 B8 B3 -38.8(6)
B11 B7 B8 B3 -101.5(6)
B12 B7 B8 B3 -139.4(7)
C2 B7 B8 B9 63.0(8)
B11 B7 B8 B9 0.3(8)
B12 B7 B8 B9 -37.5(6)
B3 B7 B8 B9 101.9(7)
C2 B7 B8 B4 -0.9(9)
B11 B7 B8 B4 -63.6(8)
B12 B7 B8 B4 -101.4(7)
B3 B7 B8 B4 38.0(6)
B9 B12 B8 B7 -138.1(6)
B11 B12 B8 B7 -37.1(7)
B10 B12 B8 B7 -99.4(7)
B9 B12 B8 B3 -100.4(7)
B7 B12 B8 B3 37.6(7)
B11 B12 B8 B3 0.6(10)
B10 B12 B8 B3 -61.8(9)
B7 B12 B8 B9 138.1(6)
B11 B12 B8 B9 101.0(7)
B10 B12 B8 B9 38.6(6)
B9 B12 B8 B4 -36.3(6)
B7 B12 B8 B4 101.8(7)
B11 B12 B8 B4 64.7(9)
B10 B12 B8 B4 2.3(9)
C1 B3 B8 B7 98.2(7)
C2 B3 B8 B7 37.2(6)
B4 B3 B8 B7 137.8(7)
C1 B3 B8 B12 61.0(9)
C2 B3 B8 B12 0.0(9)
B4 B3 B8 B12 100.6(8)
B7 B3 B8 B12 -37.3(7)
C1 B3 B8 B9 -3.0(9)
C2 B3 B8 B9 -64.1(8)
B4 B3 B8 B9 36.5(7)
B7 B3 B8 B9 -101.3(8)
C1 B3 B8 B4 -39.6(6)
C2 B3 B8 B4 -100.6(6)
B7 B3 B8 B4 -137.8(7)
C2 C1 B4 B3 38.5(6)
B5 C1 B4 B3 141.0(6)
B6 C1 B4 B3 103.6(6)
P1 C1 B4 B3 -101.4(6)
C2 C1 B4 B5 -102.5(6)
B6 C1 B4 B5 -37.4(6)
B3 C1 B4 B5 -141.0(6)
P1 C1 B4 B5 117.6(6)
C2 C1 B4 B9 -62.8(7)
B5 C1 B4 B9 39.8(6)
B6 C1 B4 B9 2.3(8)
B3 C1 B4 B9 -101.3(7)
P1 C1 B4 B9 157.3(5)
C2 C1 B4 B8 -1.1(8)
B5 C1 B4 B8 101.5(6)
B6 C1 B4 B8 64.0(7)
B3 C1 B4 B8 -39.6(6)
P1 C1 B4 B8 -141.0(5)
C2 B3 B4 C1 -36.2(5)
B8 B3 B4 C1 -133.8(6)
B7 B3 B4 C1 -96.6(6)
C1 B3 B4 B5 34.3(5)
C2 B3 B4 B5 -1.9(7)
B8 B3 B4 B5 -99.5(7)
B7 B3 B4 B5 -62.3(7)
C1 B3 B4 B9 97.9(6)
C2 B3 B4 B9 61.7(7)
B8 B3 B4 B9 -35.9(6)
B7 B3 B4 B9 1.3(8)
C1 B3 B4 B8 133.8(6)
C2 B3 B4 B8 97.6(6)
B7 B3 B4 B8 37.2(6)
B6 B5 B4 C1 34.6(5)
B10 B5 B4 C1 98.0(6)
B9 B5 B4 C1 134.8(6)
C1 B5 B4 B3 -34.7(5)
B6 B5 B4 B3 -0.1(7)
B10 B5 B4 B3 63.3(7)
B9 B5 B4 B3 100.1(6)
C1 B5 B4 B9 -134.8(6)
B6 B5 B4 B9 -100.2(6)
B10 B5 B4 B9 -36.8(6)
C1 B5 B4 B8 -96.7(6)
B6 B5 B4 B8 -62.1(7)
B10 B5 B4 B8 1.3(8)
B9 B5 B4 B8 38.1(6)
B7 B8 B4 C1 1.2(8)
B12 B8 B4 C1 -63.4(8)
B3 B8 B4 C1 39.8(6)
B9 B8 B4 C1 -99.6(7)
B7 B8 B4 B3 -38.7(7)
B12 B8 B4 B3 -103.2(8)
B9 B8 B4 B3 -139.4(7)
B7 B8 B4 B5 62.3(8)
B12 B8 B4 B5 -2.3(8)
B3 B8 B4 B5 100.9(6)
B9 B8 B4 B5 -38.5(6)
B7 B8 B4 B9 100.8(7)
B12 B8 B4 B9 36.2(6)
B3 B8 B4 B9 139.4(7)
B7 B12 B9 B8 -37.3(6)
B11 B12 B9 B8 -99.9(7)
B10 B12 B9 B8 -137.0(6)
B8 B12 B9 B4 36.4(6)
B7 B12 B9 B4 -0.9(9)
B11 B12 B9 B4 -63.5(9)
B10 B12 B9 B4 -100.6(7)
B8 B12 B9 B10 137.0(6)
B7 B12 B9 B10 99.7(7)
B11 B12 B9 B10 37.1(7)
B8 B12 B9 B5 99.8(7)
B7 B12 B9 B5 62.6(9)
B11 B12 B9 B5 -0.1(9)
B10 B12 B9 B5 -37.2(6)
B7 B8 B9 B12 37.9(6)
B3 B8 B9 B12 103.2(8)
B4 B8 B9 B12 139.7(6)
B7 B8 B9 B4 -101.9(6)
B12 B8 B9 B4 -139.7(6)
B3 B8 B9 B4 -36.5(6)
B7 B8 B9 B10 -0.7(8)
B12 B8 B9 B10 -38.5(6)
B3 B8 B9 B10 64.7(8)
B4 B8 B9 B10 101.2(6)
B7 B8 B9 B5 -63.5(8)
B12 B8 B9 B5 -101.3(7)
B3 B8 B9 B5 1.9(9)
B4 B8 B9 B5 38.4(6)
C1 B4 B9 B12 61.9(8)
B3 B4 B9 B12 -0.3(8)
B5 B4 B9 B12 100.8(7)
B8 B4 B9 B12 -35.9(7)
C1 B4 B9 B8 97.8(7)
B3 B4 B9 B8 35.6(6)
B5 B4 B9 B8 136.8(7)
C1 B4 B9 B10 -2.4(8)
B3 B4 B9 B10 -64.6(8)
B5 B4 B9 B10 36.5(6)
B8 B4 B9 B10 -100.2(7)
C1 B4 B9 B5 -39.0(5)
B3 B4 B9 B5 -101.1(6)
B8 B4 B9 B5 -136.8(7)
B11 B10 B9 B12 -37.1(6)
B6 B10 B9 B12 -100.0(7)
B5 B10 B9 B12 -138.3(7)
B11 B10 B9 B8 0.8(8)
B6 B10 B9 B8 -62.0(8)
B5 B10 B9 B8 -100.4(6)
B12 B10 B9 B8 37.9(6)
B11 B10 B9 B4 64.6(8)
B6 B10 B9 B4 1.7(9)
B5 B10 B9 B4 -36.6(6)
B12 B10 B9 B4 101.7(7)
B11 B10 B9 B5 101.2(6)
B6 B10 B9 B5 38.4(6)
B12 B10 B9 B5 138.3(7)
C1 B5 B9 B12 -62.6(8)
B6 B5 B9 B12 -0.8(8)
B10 B5 B9 B12 37.7(6)
B4 B5 B9 B12 -101.3(7)
C1 B5 B9 B8 0.1(8)
B6 B5 B9 B8 61.9(8)
B10 B5 B9 B8 100.3(7)
B4 B5 B9 B8 -38.7(6)
C1 B5 B9 B4 38.7(5)
B6 B5 B9 B4 100.5(6)
B10 B5 B9 B4 139.0(7)
C1 B5 B9 B10 -100.3(6)
B6 B5 B9 B10 -38.5(6)
B4 B5 B9 B10 -139.0(7)
